data_1560176
loop_
_publ_author_name
'Wang, Chi-Hsien'
'Chen, Kai-Jen'
'Wu, Tsung-Huan'
'Chang, Hung-Kai'
'Tsuchido, Yoshitaka'
'Sei, Yoshihisa'
'Chen, Pei-Lin'
'Horie, Masaki'

_publ_section_title
;
 Ring rotation of ferrocene in interlocked molecules in single crystals
;
_journal_issue 11
_journal_name_full 'Chemical Science'
_journal_page_first 3871
_journal_page_last 3875
_journal_paper_doi 10.1039/D0SC06876D
_journal_volume 12
_journal_year 2021
_chemical_formula_moiety 'C19 H22 Fe N, F6 P, C28 H40 O10'
_chemical_formula_sum 'C47 H62 F6 Fe N O10 P'
_chemical_formula_weight 1001.83
_chemical_name_systematic '[N-(4-methylbenzyl)ammoniumethylferrocene hexafluorophosphate][dibenzo[30]crown-10 ether]'
_space_group_crystal_system triclinic
_space_group_IT_number 2
_space_group_name_Hall '-P 1'
_space_group_name_H-M_alt 'P -1'
_symmetry_Int_Tables_number 2
_atom_sites_solution_primary iterative
_audit_creation_date 2019-09-15
_audit_creation_method
;
Olex2 1.2
(compiled 2018.05.29 svn.r3508 for OlexSys, GUI svn.r5506)
;
_audit_update_record
;
2020-09-24 deposited with the CCDC.	2021-01-22 downloaded from the CCDC.
;
_cell_angle_alpha 83.003(2)
_cell_angle_beta 80.579(2)
_cell_angle_gamma 77.986(2)
_cell_formula_units_Z 2
_cell_length_a 11.3733(2)
_cell_length_b 11.6068(3)
_cell_length_c 19.4270(5)
_cell_measurement_reflns_used 9015
_cell_measurement_temperature 363(2)
_cell_measurement_theta_max 69.2250
_cell_measurement_theta_min 2.3120
_cell_volume 2464.26(10)
_computing_cell_refinement 'CrysAlisPro 1.171.40.54a (Rigaku OD, 2019)'
_computing_data_collection 'CrysAlisPro 1.171.40.54a (Rigaku OD, 2019)'
_computing_data_reduction 'CrysAlisPro 1.171.40.54a (Rigaku OD, 2019)'
_computing_molecular_graphics 'Olex2 (Dolomanov et al., 2009)'
_computing_publication_material 'Olex2 (Dolomanov et al., 2009)'
_computing_structure_refinement 'olex2.refine (Bourhis et al., 2015)'
_computing_structure_solution 'olex2.solve (Bourhis et al., 2015)'
_diffrn_ambient_temperature 363(2)
_diffrn_detector 'CCD plate'
_diffrn_detector_area_resol_mean 10.0000
_diffrn_detector_type HyPix
_diffrn_measured_fraction_theta_full 0.9809
_diffrn_measured_fraction_theta_max 0.9809
_diffrn_measurement_details
;
List of Runs (angles in degrees, time in seconds):

  # Type    Start    End  Width  t~exp~   \w     \q     \k     \f   Frames
#--------------------------------------------------------------------------
  1  \w     25.00  50.00   0.50    0.08    --    0.00-133.00  63.00   50
  2  \w     65.00 110.00   0.50    0.33    --   55.36-133.00  63.00   90
  3  \w     59.00  88.00   0.50    0.33    --  110.71-133.00  63.00   58
  4  \w     65.00 107.00   0.50    0.33    --  110.71-111.00  60.00   84
  5  \w     59.00 106.00   0.50    0.33    --  110.71-111.00 150.00   94
  6  \w     26.00  59.00   0.50    0.33    --  110.71 -50.00   0.00   66
  7  \w     34.00  59.00   0.50    0.33    --  110.71 -50.00  60.00   50
  8  \w     29.00  57.00   0.50    0.33    --  110.71 -50.00 120.00   56
  9  \w     28.00  58.00   0.50    0.33    --  110.71 -50.00  90.00   60
 10  \w     20.00 107.00   0.50    0.33    --  110.71-111.00  30.00  174
 11  \w     59.00 106.00   0.50    0.33    --  110.71-111.00 -60.00   94
 12  \w     76.00 119.00   0.50    0.33    --  110.71-136.00-114.00   86
 13  \w     49.00  74.00   0.50    0.33    --   55.36-136.00-114.00   50
 14  \w     27.00  52.00   0.50    0.08    --    0.00-136.00-114.00   50
 15  \w    -16.00  26.00   0.50    0.08    --    0.00 -99.00-120.00   84
 16  \w    -16.00  10.00   0.50    0.33    --  -55.36  15.00 -60.00   52
 17  \w    -21.00  26.00   0.50    0.33    --  -55.36  15.00-120.00   94
 18  \w     -7.00  18.00   0.50    0.08    --    0.00  19.00-180.00   50
 19  \w    -19.00  26.00   0.50    0.33    --  -55.36  15.00-150.00   90
 20  \w    -15.00  27.00   0.50    0.33    --  -55.36  15.00   0.00   84
 21  \w    -21.00  16.00   0.50    0.33    --  -55.36  15.00  60.00   74
 22  \w    -16.00  27.00   0.50    0.33    --  -55.36  15.00  90.00   86
 23  \w    -37.00  83.00   0.50    0.08    --    0.00  57.00  30.00  240
 24  \w    104.00 129.00   0.50    0.33    --   55.36 136.00 -49.00   50
 25  \w     90.00 138.00   0.50    0.33    --   55.36 125.00-120.00   96
 26  \w    113.00 139.00   0.50    0.33    --  110.71 136.00 -49.00   52
 27  \w    116.00 141.00   0.50    0.33    --  110.71 178.00 -90.00   50
 28  \w    110.00 136.00   0.50    0.33    --  110.71 178.00-150.00   52
 29  \w     79.00 138.00   0.50    0.33    --   55.36 125.00-150.00  118
 30  \w     84.00 169.00   0.50    0.33    --  110.71  63.00-180.00  170
 31  \w     88.00 175.00   0.50    0.33    --  110.71 111.00-180.00  174
 32  \w    143.00 170.00   0.50    0.33    --  110.71 111.00  30.00   54
 33  \w    100.00 126.00   0.50    0.33    --  110.71 133.00 132.00   52
 34  \w     96.00 122.00   0.50    0.33    --  110.71 178.00  60.00   52
 35  \w     92.00 118.00   0.50    0.33    --   55.36 133.00 132.00   52
 36  \w     87.00 118.00   0.50    0.33    --  110.71 111.00  30.00   62
 37  \w     53.00 178.00   0.50    0.33    --  110.71  37.00 120.00  250
 38  \w     47.00  97.00   0.50    0.33    --  110.71 178.00 -90.00  100
 39  \w     47.00 137.00   0.50    0.33    --  110.71 178.00 -30.00  180
 40  \w     52.00  81.00   0.50    0.33    --  110.71 178.00  60.00   58
 41  \w     48.00  79.00   0.50    0.33    --  110.71 178.00-150.00   62
 42  \w    -73.00 -48.00   0.50    0.08    --    0.00 136.00 -49.00   50
 43  \w   -120.00 -69.00   0.50    0.33    --  -55.36 136.00 -49.00  102
 44  \w    -94.00 -69.00   0.50    0.33    -- -102.00 136.00 -49.00   50
 45  \w    -55.00 -30.00   0.50    0.33    -- -102.00  50.00 -60.00   50
 46  \w    -54.00 -21.00   0.50    0.33    -- -102.00  50.00 -90.00   66
 47  \w    -72.00 -22.00   0.50    0.33    -- -102.00  63.00-180.00  100
 48  \w    -53.00 -20.00   0.50    0.33    -- -102.00  50.00-180.00   66
 49  \w   -131.00-104.00   0.50    0.33    -- -102.00 -91.00-180.00   54
 50  \w   -132.00 -82.00   0.50    0.33    -- -102.00-136.00-114.00  100
 51  \w   -135.00 -77.00   0.50    0.33    --  -55.36-136.00-114.00  116
 52  \w   -130.00 -73.00   0.50    0.33    -- -102.00 -63.00 -60.00  114
 53  \w   -104.00 -73.00   0.50    0.33    --  -55.36-133.00  63.00   62
 54  \w   -109.00 -84.00   0.50    0.33    --  -55.36 -94.00 120.00   50
 55  \w   -137.00-109.00   0.50    0.33    --  -55.36-133.00  63.00   56
 56  \w   -141.00 -79.00   0.50    0.33    --  -55.36-125.00 150.00  124
 57  \w   -150.00-115.00   0.50    0.33    --  -55.36 -94.00 120.00   70
 58  \w    -30.00  23.00   0.50    0.33    --  -55.36  30.00 150.00  106
 59  \w    -72.00 -47.00   0.50    0.08    --    0.00 133.00 132.00   50
 60  \w    -92.00 -67.00   0.50    0.33    --  -55.36 133.00 132.00   50
 61  \w    -92.00 -67.00   0.50    0.33    -- -102.00 133.00 132.00   50
 62  \w   -172.00-137.00   0.50    0.33    -- -102.00 -63.00 -60.00   70
 63  \w   -142.00 -83.00   0.50    0.33    --  -55.36-125.00-150.00  118
 64  \w   -175.00-132.00   0.50    0.33    -- -102.00 -91.00-180.00   86
 65  \w     37.00  62.00   0.50    0.33    --  110.71 -63.00 -90.00   50
 66  \w     21.00 107.00   0.50    0.33    --  110.71-111.00 -30.00  172
 67  \w     28.00  74.00   0.50    0.33    --  110.71 -63.00-180.00   92
 68  \w     26.00  51.00   0.50    0.33    --  110.71 -50.00-180.00   50
 69  \w     26.00  52.00   0.50    0.33    --  110.71 -50.00 -60.00   52
 70  \w     21.00  54.00   0.50    0.33    --  110.71-111.00 -60.00   66
 71  \w     25.00  50.00   0.50    0.33    --  110.71-111.00 150.00   50
;
_diffrn_measurement_device 'four-circle diffractometer'
_diffrn_measurement_device_type 'XtaLAB Synergy R, DW system, HyPix'
_diffrn_measurement_method '\w scans'
_diffrn_orient_matrix_type 'CrysAlisPro convention (1999,Acta A55,543-557)'
_diffrn_orient_matrix_UB_11 -0.0613657000
_diffrn_orient_matrix_UB_12 -0.1086416000
_diffrn_orient_matrix_UB_13 0.0117825000
_diffrn_orient_matrix_UB_21 0.0124967000
_diffrn_orient_matrix_UB_22 -0.0044228000
_diffrn_orient_matrix_UB_23 -0.0798492000
_diffrn_orient_matrix_UB_31 0.1251179000
_diffrn_orient_matrix_UB_32 -0.0821321000
_diffrn_orient_matrix_UB_33 0.0008917000
_diffrn_radiation_monochromator mirror
_diffrn_radiation_probe x-ray
_diffrn_radiation_type 'Cu K\a'
_diffrn_radiation_wavelength 1.54184
_diffrn_reflns_av_R_equivalents 0.0266
_diffrn_reflns_av_unetI/netI 0.0305
_diffrn_reflns_limit_h_max 13
_diffrn_reflns_limit_h_min -13
_diffrn_reflns_limit_k_max 14
_diffrn_reflns_limit_k_min -14
_diffrn_reflns_limit_l_max 23
_diffrn_reflns_limit_l_min -22
_diffrn_reflns_number 26909
_diffrn_reflns_theta_full 71.2375
_diffrn_reflns_theta_max 71.24
_diffrn_reflns_theta_min 2.31
_diffrn_source 'Rotating-anode X-ray tube'
_diffrn_source_type 'Rigaku (Cu) X-ray Source'
_exptl_absorpt_coefficient_mu 3.437
_exptl_absorpt_correction_T_max 1.00000
_exptl_absorpt_correction_T_min 0.65429
_exptl_absorpt_correction_type multi-scan
_exptl_absorpt_process_details
;
CrysAlisPro 1.171.40.54a (Rigaku Oxford Diffraction, 2019)
Empirical absorption correction using spherical harmonics,
 implemented in SCALE3 ABSPACK scaling algorithm.
;
_exptl_crystal_colour yellow
_exptl_crystal_density_diffrn 1.3501
_exptl_crystal_description block
_exptl_crystal_F_000 1054.0329
_exptl_crystal_recrystallization_method 'Re-crystallisation from solvent: acetone, CH2Cl2, diethylether'
_exptl_crystal_size_max 0.42
_exptl_crystal_size_mid 0.24
_exptl_crystal_size_min 0.06
_refine_diff_density_max 0.5055
_refine_diff_density_min -0.3603
_refine_diff_density_rms 0.0569
_refine_ls_d_res_high 0.8142
_refine_ls_d_res_low 19.0856
_refine_ls_goodness_of_fit_ref 1.0302
_refine_ls_hydrogen_treatment constr
_refine_ls_matrix_type full
_refine_ls_number_constraints 103
_refine_ls_number_parameters 596
_refine_ls_number_reflns 9370
_refine_ls_number_restraints 0
_refine_ls_restrained_S_all 1.0302
_refine_ls_R_factor_all 0.0862
_refine_ls_R_factor_gt 0.0727
_refine_ls_shift/su_max 0.0002
_refine_ls_shift/su_mean 0.0000
_refine_ls_structure_factor_coef Fsqd
_refine_ls_weighting_details 'w=1/[\s^2^(Fo^2^)+(0.1330P)^2^+0.8256P] where P=(Fo^2^+2Fc^2^)/3'
_refine_ls_weighting_scheme calc
_refine_ls_wR_factor_gt 0.2161
_refine_ls_wR_factor_ref 0.2296
_reflns_Friedel_coverage 0.0
_reflns_limit_h_max 13
_reflns_limit_h_min -13
_reflns_limit_k_max 14
_reflns_limit_k_min -14
_reflns_limit_l_max 23
_reflns_limit_l_min 0
_reflns_number_gt 7270
_reflns_number_total 9370
_reflns_threshold_expression I>=2u(I)
_cod_data_source_file d0sc06876d3.cif
_cod_data_source_block 1PF6-A_363K
_cod_depositor_comments 'Adding full bibliography for 1560152--1560177.cif.'
_cod_database_code 1560176
_chemical_oxdiff_formula FeC47H62O10NPF6
_diffrn_oxdiff_digest_frames
;
01d524071b3a1a27297b01d151d451348b000507b1f
;
_reflns_odcompleteness_completeness 99.90
_reflns_odcompleteness_iscentric 1
_reflns_odcompleteness_theta 66.97
_olex2_refinement_description
;
1. Fixed Uiso
 At 1.2 times of:
  All C(H) groups, All C(H,H) groups, All N(H,H) groups
 At 1.5 times of:
  All C(H,H,H) groups
2.a Secondary CH2 refined with riding coordinates:
 N1(H1a,H1b), C8(H8a,H8b), C7(H7a,H7b), C37(H37a,H37b), C36(H36a,H36b),
 C23(H23a,H23b), C44(H44a,H44b), C21(H21a,H21b), C45(H45a,H45b), C20(H20a,H20b),
  C22(H22a,H22b), C35(H35a,H35b), C47(H47a,H47b), C46(H46a,H46b), C34(H34a,
 H34b), C30(H30a,H30b), C31(H31a,H31b), C33(H33a,H33b), C32(H32a,H32b)
2.b Aromatic/amide H refined with riding coordinates:
 C6(H6), C10(H10), C42(H42), C5(H5), C39(H39), C3(H3), C2(H2), C11(H11),
 C41(H41), C14(H14), C13(H13), C40(H40), C17(H17), C18(H18), C15(H15), C16(H16),
  C12(H12), C28(H28), C25(H25), C27(H27), C26(H26)
2.c Idealised Me refined as rotating group:
 C19(H19a,H19b,H19c)
;
_olex2_submission_special_instructions 'No special instructions were received'
_oxdiff_exptl_absorpt_empirical_details
;
Empirical correction (ABSPACK) includes:
- Absorption correction using spherical harmonics
- Frame scaling
;
_oxdiff_exptl_absorpt_empirical_full_max 1.402
_oxdiff_exptl_absorpt_empirical_full_min 0.721

loop_
_space_group_symop_id
_space_group_symop_operation_xyz
1 x,y,z
2 -x,-y,-z

loop_
_atom_site_label
_atom_site_type_symbol
_atom_site_fract_x
_atom_site_fract_y
_atom_site_fract_z
_atom_site_U_iso_or_equiv
_atom_site_adp_type
_atom_site_occupancy
_atom_site_refinement_flags_posn
Fe1 Fe 0.83198(5) 0.19510(6) 0.07615(3) 0.0800(2) Uani 1.000000 .
P1 P 0.08705(11) 0.79225(11) 0.21831(7) 0.0978(4) Uani 1.000000 .
O8 O 0.5201(2) 0.1343(2) 0.44050(13) 0.0785(6) Uani 1.000000 .
O3 O 0.4822(3) 0.5230(2) 0.16738(14) 0.0871(7) Uani 1.000000 .
O9 O 0.6050(2) 0.0023(2) 0.33744(13) 0.0817(7) Uani 1.000000 .
O2 O 0.3540(2) 0.3837(2) 0.10477(15) 0.0834(7) Uani 1.000000 .
O10 O 0.4937(3) -0.0309(2) 0.21879(14) 0.0868(7) Uani 1.000000 .
N1 N 0.4842(2) 0.2283(2) 0.21863(13) 0.0634(6) Uani 1.000000 .
H1a H 0.4451(2) 0.2727(2) 0.18493(13) 0.0761(7) Uiso 1.000000 R
H1b H 0.4760(2) 0.1531(2) 0.21757(13) 0.0761(7) Uiso 1.000000 R
O7 O 0.2872(3) 0.3052(3) 0.55318(15) 0.0948(8) Uani 1.000000 .
O1 O 0.3514(3) 0.1344(3) 0.13084(16) 0.0996(9) Uani 1.000000 .
C1 C 0.2906(3) 0.2695(3) 0.29867(17) 0.0724(8) Uani 1.000000 .
C43 C 0.6863(3) 0.0123(3) 0.3805(2) 0.0755(9) Uani 1.000000 .
C38 C 0.6397(3) 0.0820(3) 0.43653(19) 0.0750(8) Uani 1.000000 .
C8 C 0.6162(3) 0.2338(3) 0.20185(18) 0.0686(8) Uani 1.000000 .
H8a H 0.6264(3) 0.3149(3) 0.20099(18) 0.0824(9) Uiso 1.000000 R
H8b H 0.6596(3) 0.1866(3) 0.23789(18) 0.0824(9) Uiso 1.000000 R
C9 C 0.6671(3) 0.1887(3) 0.13292(19) 0.0704(8) Uani 1.000000 .
C7 C 0.4238(3) 0.2696(4) 0.28840(18) 0.0799(10) Uani 1.000000 .
H7a H 0.4606(3) 0.2181(4) 0.32545(18) 0.0959(11) Uiso 1.000000 R
H7b H 0.4363(3) 0.3489(4) 0.29130(18) 0.0959(11) Uiso 1.000000 R
C29 C 0.6245(4) 0.5560(4) 0.2340(3) 0.0894(11) Uani 1.000000 .
O6 O 0.1872(5) 0.5194(4) 0.4740(4) 0.1648(19) Uani 1.000000 .
C37 C 0.4680(3) 0.1979(3) 0.49970(19) 0.0766(9) Uani 1.000000 .
H37a H 0.4752(3) 0.1461(3) 0.54253(19) 0.0919(11) Uiso 1.000000 R
H37b H 0.5095(3) 0.2625(3) 0.50102(19) 0.0919(11) Uiso 1.000000 R
C24 C 0.5845(4) 0.5667(4) 0.1690(2) 0.0863(10) Uani 1.000000 .
F1 F 0.0784(4) 0.7043(5) 0.1654(3) 0.193(2) Uani 1.000000 .
C36 C 0.3377(3) 0.2448(4) 0.4931(2) 0.0805(9) Uani 1.000000 .
H36a H 0.2962(3) 0.1805(4) 0.4909(2) 0.0966(11) Uiso 1.000000 R
H36b H 0.3302(3) 0.2983(4) 0.4510(2) 0.0966(11) Uiso 1.000000 R
F3 F -0.0416(4) 0.8589(4) 0.2059(3) 0.1850(18) Uani 1.000000 .
C6 C 0.2066(4) 0.3727(4) 0.2922(2) 0.0885(11) Uani 1.000000 .
H6 H 0.2330(4) 0.4444(4) 0.2826(2) 0.1062(13) Uiso 1.000000 R
C10 C 0.6539(3) 0.2515(4) 0.0663(2) 0.0870(11) Uani 1.000000 .
H10 H 0.6146(3) 0.3297(4) 0.0586(2) 0.1044(13) Uiso 1.000000 R
C42 C 0.8069(4) -0.0430(4) 0.3720(3) 0.0943(12) Uani 1.000000 .
H42 H 0.8382(4) -0.0879(4) 0.3343(3) 0.1132(14) Uiso 1.000000 R
C23 C 0.4189(5) 0.5628(4) 0.1093(2) 0.0974(13) Uani 1.000000 .
H23a H 0.3919(5) 0.6479(4) 0.1076(2) 0.1169(15) Uiso 1.000000 R
H23b H 0.4730(5) 0.5446(4) 0.0663(2) 0.1169(15) Uiso 1.000000 R
C4 C 0.0404(4) 0.2692(4) 0.3135(2) 0.0916(11) Uani 1.000000 .
C44 C 0.6327(4) -0.1019(3) 0.3012(2) 0.0879(11) Uani 1.000000 .
H44a H 0.6965(4) -0.0951(3) 0.2621(2) 0.1055(13) Uiso 1.000000 R
H44b H 0.6607(4) -0.1702(3) 0.3325(2) 0.1055(13) Uiso 1.000000 R
C21 C 0.2598(4) 0.3278(5) 0.0930(3) 0.1012(13) Uani 1.000000 .
H21a H 0.2017(4) 0.3237(5) 0.1353(3) 0.1214(16) Uiso 1.000000 R
H21b H 0.2175(4) 0.3734(5) 0.0561(3) 0.1214(16) Uiso 1.000000 R
F5 F 0.2156(4) 0.7216(5) 0.2297(3) 0.192(2) Uani 1.000000 .
F6 F 0.0980(4) 0.8768(5) 0.2695(3) 0.214(2) Uani 1.000000 .
C5 C 0.0834(4) 0.3722(4) 0.2997(2) 0.0973(13) Uani 1.000000 .
H5 H 0.0289(4) 0.4436(4) 0.2952(2) 0.1168(15) Uiso 1.000000 R
C45 C 0.5209(5) -0.1163(3) 0.2756(2) 0.0966(13) Uani 1.000000 .
H45a H 0.4533(5) -0.1075(3) 0.3134(2) 0.1159(15) Uiso 1.000000 R
H45b H 0.5323(5) -0.1951(3) 0.2606(2) 0.1159(15) Uiso 1.000000 R
C39 C 0.7146(4) 0.0908(4) 0.4839(3) 0.0967(12) Uani 1.000000 .
H39 H 0.6844(4) 0.1350(4) 0.5220(3) 0.1160(15) Uiso 1.000000 R
C3 C 0.1231(4) 0.1674(4) 0.3206(3) 0.1122(16) Uani 1.000000 .
H3 H 0.0960(4) 0.0961(4) 0.3307(3) 0.1347(19) Uiso 1.000000 R
C20 C 0.3131(4) 0.2077(4) 0.0728(2) 0.0983(13) Uani 1.000000 .
H20a H 0.3817(4) 0.2108(4) 0.0361(2) 0.1180(15) Uiso 1.000000 R
H20b H 0.2532(4) 0.1758(4) 0.0547(2) 0.1180(15) Uiso 1.000000 R
C2 C 0.2465(4) 0.1660(4) 0.3135(3) 0.1043(14) Uani 1.000000 .
H2 H 0.3003(4) 0.0943(4) 0.3187(3) 0.1251(17) Uiso 1.000000 R
C22 C 0.3132(4) 0.5056(4) 0.1146(3) 0.0962(13) Uani 1.000000 .
H22a H 0.2629(4) 0.5431(4) 0.0793(3) 0.1154(15) Uiso 1.000000 R
H22b H 0.2648(4) 0.5142(4) 0.1603(3) 0.1154(15) Uiso 1.000000 R
C11 C 0.7102(4) 0.1758(7) 0.0135(3) 0.1145(17) Uani 1.000000 .
H11 H 0.7157(4) 0.1958(7) -0.0346(3) 0.137(2) Uiso 1.000000 R
C41 C 0.8808(4) -0.0316(5) 0.4193(3) 0.1132(16) Uani 1.000000 .
H41 H 0.9621(4) -0.0688(5) 0.4133(3) 0.1358(19) Uiso 1.000000 R
F2 F 0.1523(5) 0.8649(6) 0.1572(3) 0.221(2) Uani 1.000000 .
F4 F 0.0239(6) 0.7195(6) 0.2770(3) 0.234(3) Uani 1.000000 .
C14 C 0.9213(5) 0.2976(7) 0.1170(4) 0.1246(19) Uani 1.000000 .
H14 H 0.8858(5) 0.3502(7) 0.1504(4) 0.150(2) Uiso 1.000000 R
C35 C 0.1622(4) 0.3585(5) 0.5551(3) 0.1130(16) Uani 1.000000 .
H35a H 0.1289(4) 0.3290(5) 0.5194(3) 0.1356(19) Uiso 1.000000 R
H35b H 0.1181(4) 0.3370(5) 0.6003(3) 0.1356(19) Uiso 1.000000 R
C13 C 0.7313(4) 0.0733(4) 0.1202(3) 0.1049(14) Uani 1.000000 .
H13 H 0.7540(4) 0.0119(4) 0.1537(3) 0.1258(17) Uiso 1.000000 R
C47 C 0.3999(6) 0.0158(5) 0.1152(3) 0.1247(19) Uani 1.000000 .
H47a H 0.3482(6) -0.0103(5) 0.0877(3) 0.150(2) Uiso 1.000000 R
H47b H 0.4802(6) 0.0109(5) 0.0883(3) 0.150(2) Uiso 1.000000 R
C40 C 0.8361(4) 0.0333(6) 0.4745(3) 0.1210(18) Uani 1.000000 .
H40 H 0.8866(4) 0.0396(6) 0.5064(3) 0.145(2) Uiso 1.000000 R
C17 C 1.0131(4) 0.1316(7) 0.0699(4) 0.135(2) Uani 1.000000 .
H17 H 1.0495(4) 0.0525(7) 0.0668(4) 0.162(3) Uiso 1.000000 R
C46 C 0.4070(6) -0.0607(5) 0.1821(3) 0.129(2) Uani 1.000000 .
H46a H 0.4305(6) -0.1431(5) 0.1725(3) 0.155(3) Uiso 1.000000 R
H46b H 0.3279(6) -0.0501(5) 0.2108(3) 0.155(3) Uiso 1.000000 R
C18 C 0.9754(5) 0.1841(7) 0.1297(3) 0.1260(19) Uani 1.000000 .
H18 H 0.9855(5) 0.1467(7) 0.1741(3) 0.151(2) Uiso 1.000000 R
C15 C 0.9283(7) 0.3226(8) 0.0426(6) 0.171(4) Uani 1.000000 .
H15 H 0.9000(7) 0.3937(8) 0.0175(6) 0.206(4) Uiso 1.000000 R
C16 C 0.9899(6) 0.2110(9) 0.0154(3) 0.142(2) Uani 1.000000 .
H16 H 1.0098(6) 0.1972(9) -0.0317(3) 0.171(3) Uiso 1.000000 R
C12 C 0.7546(5) 0.0692(6) 0.0455(3) 0.1214(19) Uani 1.000000 .
H12 H 0.7943(5) 0.0030(6) 0.0225(3) 0.146(2) Uiso 1.000000 R
O4 O 0.5536(4) 0.5090(4) 0.28779(18) 0.1321(14) Uani 1.000000 .
C28 C 0.7308(5) 0.5934(5) 0.2384(4) 0.1219(19) Uani 1.000000 .
H28 H 0.7603(5) 0.5841(5) 0.2810(4) 0.146(2) Uiso 1.000000 R
C34 C 0.1460(6) 0.4890(7) 0.5431(4) 0.147(3) Uani 1.000000 .
H34a H 0.1912(6) 0.5181(7) 0.5733(4) 0.176(3) Uiso 1.000000 R
H34b H 0.0608(6) 0.5245(7) 0.5540(4) 0.176(3) Uiso 1.000000 R
C25 C 0.6487(7) 0.6191(7) 0.1113(4) 0.146(2) Uani 1.000000 .
H25 H 0.6222(7) 0.6287(7) 0.0677(4) 0.176(3) Uiso 1.000000 R
C27 C 0.7920(7) 0.6438(7) 0.1805(6) 0.165(3) Uani 1.000000 .
H27 H 0.8628(7) 0.6696(7) 0.1840(6) 0.197(4) Uiso 1.000000 R
C30 C 0.5652(8) 0.5192(8) 0.3579(4) 0.159(3) Uani 1.000000 .
H30a H 0.6196(8) 0.4497(8) 0.3753(4) 0.191(3) Uiso 1.000000 R
H30b H 0.6001(8) 0.5879(8) 0.3600(4) 0.191(3) Uiso 1.000000 R
C31 C 0.4444(12) 0.5309(8) 0.4030(4) 0.202(4) Uani 1.000000 .
H31a H 0.3968(12) 0.4825(8) 0.3864(4) 0.242(5) Uiso 1.000000 R
H31b H 0.4571(12) 0.4994(8) 0.4504(4) 0.242(5) Uiso 1.000000 R
C33 C 0.1881(8) 0.6388(7) 0.4543(9) 0.252(7) Uani 1.000000 .
H33a H 0.1065(8) 0.6789(7) 0.4474(9) 0.303(9) Uiso 1.000000 R
H33b H 0.2105(8) 0.6729(7) 0.4923(9) 0.303(9) Uiso 1.000000 R
C26 C 0.7523(9) 0.6566(10) 0.1189(6) 0.201(4) Uani 1.000000 .
H26 H 0.7956(9) 0.6918(10) 0.0801(6) 0.242(5) Uiso 1.000000 R
C32 C 0.2680(16) 0.6598(11) 0.3930(8) 0.299(10) Uani 1.000000 .
H32a H 0.2634(16) 0.6067(11) 0.3590(8) 0.358(12) Uiso 1.000000 R
H32b H 0.2434(16) 0.7403(11) 0.3729(8) 0.358(12) Uiso 1.000000 R
O5 O 0.3778(7) 0.6445(6) 0.4052(3) 0.190(2) Uani 1.000000 .
C19 C -0.0949(4) 0.2690(6) 0.3207(3) 0.129(2) Uani 1.000000 .
H19a H -0.1297(10) 0.271(4) 0.3692(4) 0.194(3) Uiso 1.000000 GR
H19b H -0.1338(9) 0.337(2) 0.294(2) 0.194(3) Uiso 1.000000 GR
H19c H -0.1066(5) 0.199(2) 0.304(2) 0.194(3) Uiso 1.000000 GR

loop_
_atom_site_aniso_label
_atom_site_aniso_U_11
_atom_site_aniso_U_22
_atom_site_aniso_U_33
_atom_site_aniso_U_12
_atom_site_aniso_U_13
_atom_site_aniso_U_23
Fe1 0.0569(3) 0.1012(4) 0.0789(4) -0.0097(3) -0.0000(2) -0.0192(3)
P1 0.0810(7) 0.1032(8) 0.1055(8) -0.0117(6) 0.0033(6) -0.0284(6)
O8 0.0738(14) 0.0912(15) 0.0682(13) -0.0028(12) -0.0083(11) -0.0230(12)
O3 0.0912(17) 0.0977(17) 0.0776(16) -0.0264(14) -0.0208(13) -0.0019(13)
O9 0.0929(17) 0.0723(14) 0.0776(15) -0.0046(12) -0.0112(13) -0.0188(11)
O2 0.0626(13) 0.0942(17) 0.0969(18) -0.0063(12) -0.0238(12) -0.0212(13)
O10 0.115(2) 0.0734(14) 0.0849(16) -0.0350(14) -0.0267(14) -0.0116(12)
N1 0.0613(14) 0.0707(15) 0.0605(14) -0.0119(11) -0.0073(11) -0.0177(11)
O7 0.0778(16) 0.111(2) 0.0874(17) 0.0075(14) -0.0070(13) -0.0269(15)
O1 0.116(2) 0.110(2) 0.0901(19) -0.0395(17) -0.0372(16) -0.0176(16)
C1 0.079(2) 0.081(2) 0.0551(17) -0.0149(17) 0.0039(14) -0.0157(15)
C43 0.077(2) 0.074(2) 0.075(2) -0.0173(16) -0.0020(17) -0.0102(16)
C38 0.0686(19) 0.081(2) 0.074(2) -0.0139(16) -0.0049(16) -0.0123(16)
C8 0.0610(17) 0.081(2) 0.0667(18) -0.0178(15) -0.0076(14) -0.0135(15)
C9 0.0572(16) 0.0763(19) 0.078(2) -0.0127(14) -0.0010(14) -0.0200(16)
C7 0.082(2) 0.102(3) 0.0585(18) -0.0210(19) -0.0032(16) -0.0224(17)
C29 0.085(2) 0.076(2) 0.114(3) -0.0162(19) -0.018(2) -0.024(2)
O6 0.138(4) 0.122(3) 0.222(6) -0.010(3) -0.017(4) -0.004(3)
C37 0.073(2) 0.090(2) 0.0664(19) -0.0120(17) -0.0046(15) -0.0189(17)
C24 0.087(2) 0.079(2) 0.096(3) -0.0248(19) -0.009(2) -0.0118(19)
F1 0.130(3) 0.232(5) 0.235(5) -0.008(3) -0.021(3) -0.140(4)
C36 0.078(2) 0.092(2) 0.069(2) -0.0096(18) -0.0069(16) -0.0117(17)
F3 0.108(2) 0.187(4) 0.249(5) 0.020(2) -0.039(3) -0.043(4)
C6 0.097(3) 0.077(2) 0.085(2) -0.011(2) 0.009(2) -0.0203(18)
C10 0.0649(19) 0.123(3) 0.070(2) -0.005(2) -0.0071(16) -0.020(2)
C42 0.078(2) 0.094(3) 0.103(3) -0.007(2) 0.007(2) -0.022(2)
C23 0.122(3) 0.081(2) 0.091(3) -0.010(2) -0.036(3) -0.004(2)
C4 0.078(2) 0.107(3) 0.084(3) -0.013(2) 0.0115(19) -0.022(2)
C44 0.118(3) 0.068(2) 0.073(2) -0.005(2) -0.011(2) -0.0107(16)
C21 0.070(2) 0.134(4) 0.109(3) -0.016(2) -0.034(2) -0.028(3)
F5 0.132(3) 0.228(5) 0.207(4) 0.040(3) -0.051(3) -0.080(4)
F6 0.177(4) 0.235(5) 0.256(6) -0.041(4) -0.001(4) -0.167(5)
C5 0.081(3) 0.095(3) 0.101(3) 0.006(2) 0.007(2) -0.018(2)
C45 0.134(4) 0.067(2) 0.094(3) -0.028(2) -0.019(3) -0.0079(19)
C39 0.077(2) 0.119(3) 0.100(3) -0.018(2) -0.014(2) -0.036(2)
C3 0.088(3) 0.092(3) 0.147(4) -0.027(2) 0.022(3) -0.010(3)
C20 0.098(3) 0.120(3) 0.093(3) -0.034(3) -0.037(2) -0.022(3)
C2 0.083(3) 0.083(3) 0.132(4) -0.008(2) 0.012(2) -0.002(2)
C22 0.092(3) 0.098(3) 0.097(3) 0.010(2) -0.033(2) -0.023(2)
C11 0.085(3) 0.176(5) 0.089(3) -0.021(3) -0.007(2) -0.054(3)
C41 0.068(2) 0.124(4) 0.146(5) -0.007(2) -0.007(3) -0.038(3)
F2 0.193(5) 0.312(7) 0.164(4) -0.121(5) 0.007(3) 0.036(4)
F4 0.258(6) 0.260(6) 0.189(5) -0.128(5) -0.001(4) 0.061(4)
C14 0.094(4) 0.170(6) 0.128(5) -0.053(4) -0.011(3) -0.042(4)
C35 0.074(3) 0.135(4) 0.117(4) 0.001(3) 0.002(2) -0.020(3)
C13 0.092(3) 0.083(3) 0.129(4) -0.011(2) 0.014(3) -0.022(2)
C47 0.167(5) 0.115(4) 0.119(4) -0.039(3) -0.063(4) -0.038(3)
C40 0.079(3) 0.154(5) 0.141(5) -0.018(3) -0.029(3) -0.045(4)
C17 0.066(3) 0.198(7) 0.132(5) -0.001(3) -0.004(3) -0.033(5)
C46 0.181(6) 0.105(3) 0.135(5) -0.068(4) -0.066(4) -0.011(3)
C18 0.080(3) 0.188(6) 0.113(4) -0.014(4) -0.026(3) -0.027(4)
C15 0.113(5) 0.159(6) 0.254(11) -0.078(5) -0.062(6) 0.073(7)
C16 0.096(4) 0.238(8) 0.098(4) -0.071(5) 0.017(3) -0.009(5)
C12 0.097(3) 0.130(4) 0.140(5) -0.020(3) 0.020(3) -0.076(4)
O4 0.153(3) 0.187(4) 0.085(2) -0.088(3) -0.033(2) -0.007(2)
C28 0.096(3) 0.103(3) 0.182(6) -0.025(3) -0.036(4) -0.042(4)
C34 0.118(4) 0.153(6) 0.148(6) 0.049(4) -0.030(4) -0.039(5)
C25 0.167(6) 0.171(6) 0.119(5) -0.096(5) -0.006(4) 0.005(4)
C27 0.112(5) 0.164(6) 0.240(10) -0.075(5) -0.005(6) -0.046(7)
C30 0.198(7) 0.190(7) 0.112(5) -0.053(6) -0.072(5) -0.010(5)
C31 0.347(14) 0.130(6) 0.120(6) -0.055(8) 0.003(8) -0.012(4)
C33 0.125(6) 0.105(5) 0.52(2) -0.009(4) -0.092(9) 0.057(8)
C26 0.189(9) 0.245(10) 0.199(9) -0.150(8) 0.018(7) -0.004(8)
C32 0.46(2) 0.247(13) 0.303(16) -0.232(15) -0.271(16) 0.108(11)
O5 0.231(7) 0.169(5) 0.194(6) -0.057(5) -0.029(5) -0.079(4)
C19 0.079(3) 0.178(6) 0.125(4) -0.017(3) 0.009(3) -0.039(4)

loop_
_atom_type_symbol
_atom_type_scat_dispersion_real
_atom_type_scat_dispersion_imag
_atom_type_scat_Cromer_Mann_a1
_atom_type_scat_Cromer_Mann_a2
_atom_type_scat_Cromer_Mann_a3
_atom_type_scat_Cromer_Mann_a4
_atom_type_scat_Cromer_Mann_b1
_atom_type_scat_Cromer_Mann_b2
_atom_type_scat_Cromer_Mann_b3
_atom_type_scat_Cromer_Mann_b4
_atom_type_scat_Cromer_Mann_c
_atom_type_scat_source
_atom_type_scat_dispersion_source
C 0.01920 0.00962 2.31000 1.02000 1.58860 0.86500 20.84390 10.20750 0.56870 51.65120 0.215599998832 'International Tables Volume C Table 6.1.1.4 (pp. 500-502)' 'Henke, Gullikson and Davis, At. Data and Nucl. Data Tables, 1993, 54, 2'
F 0.07537 0.05506 3.53920 2.64120 1.51700 1.02430 10.28250 4.29440 0.26150 26.14760 0.277599990368 'International Tables Volume C Table 6.1.1.4 (pp. 500-502)' 'Henke, Gullikson and Davis, At. Data and Nucl. Data Tables, 1993, 54, 2'
H 0.00000 0.00000 0.49300 0.32291 0.14019 0.04081 10.51090 26.12570 3.14236 57.79970 0.0030380000826 'International Tables Volume C Table 6.1.1.4 (pp. 500-502)' 'Henke, Gullikson and Davis, At. Data and Nucl. Data Tables, 1993, 54, 2'
O 0.05239 0.03377 3.04850 2.28680 1.54630 0.86700 13.27710 5.70110 0.32390 32.90890 0.250800013542 'International Tables Volume C Table 6.1.1.4 (pp. 500-502)' 'Henke, Gullikson and Davis, At. Data and Nucl. Data Tables, 1993, 54, 2'
N 0.03256 0.01839 12.21260 3.13220 2.01250 1.16630 0.00570 9.89330 28.99750 0.58260 -11.5290002823 'International Tables Volume C Table 6.1.1.4 (pp. 500-502)' 'Henke, Gullikson and Davis, At. Data and Nucl. Data Tables, 1993, 54, 2'
P 0.30360 0.43703 6.43450 4.17910 1.78000 1.49080 1.90670 27.15700 0.52600 68.16450 1.11489999294 'International Tables Volume C Table 6.1.1.4 (pp. 500-502)' 'Henke, Gullikson and Davis, At. Data and Nucl. Data Tables, 1993, 54, 2'
Fe -1.15373 3.21308 11.76950 7.35730 3.52220 2.30450 4.76110 0.30720 15.35350 76.88050 1.03690004349 'International Tables Volume C Table 6.1.1.4 (pp. 500-502)' 'Henke, Gullikson and Davis, At. Data and Nucl. Data Tables, 1993, 54, 2'

loop_
_geom_angle_atom_site_label_1
_geom_angle_atom_site_label_2
_geom_angle_atom_site_label_3
_geom_angle
_geom_angle_site_symmetry_1
_geom_angle_site_symmetry_3
_geom_angle_publ_flag
C10 Fe1 C9 41.04(16) . . ?
C11 Fe1 C9 69.02(17) . . ?
C11 Fe1 C10 40.64(18) . . ?
C14 Fe1 C9 111.6(2) . . ?
C14 Fe1 C10 120.1(3) . . ?
C14 Fe1 C11 150.8(3) . . ?
C13 Fe1 C9 40.89(16) . . ?
C13 Fe1 C10 68.2(2) . . ?
C13 Fe1 C11 68.1(3) . . ?
C13 Fe1 C14 132.6(3) . . ?
C17 Fe1 C9 145.3(3) . . ?
C17 Fe1 C10 170.7(2) . . ?
C17 Fe1 C11 130.4(2) . . ?
C17 Fe1 C14 66.5(3) . . ?
C17 Fe1 C13 112.9(3) . . ?
C18 Fe1 C9 117.7(2) . . ?
C18 Fe1 C10 150.6(2) . . ?
C18 Fe1 C11 168.1(3) . . ?
C18 Fe1 C14 38.6(3) . . ?
C18 Fe1 C13 109.8(3) . . ?
C18 Fe1 C17 38.5(2) . . ?
C15 Fe1 C9 135.1(4) . . ?
C15 Fe1 C10 111.7(3) . . ?
C15 Fe1 C11 116.1(3) . . ?
C15 Fe1 C14 41.7(3) . . ?
C15 Fe1 C13 173.8(4) . . ?
C15 Fe1 C17 68.3(3) . . ?
C15 Fe1 C18 67.0(3) . . ?
C16 Fe1 C9 175.9(3) . . ?
C16 Fe1 C10 135.1(3) . . ?
C16 Fe1 C11 108.6(3) . . ?
C16 Fe1 C14 68.7(3) . . ?
C16 Fe1 C13 141.9(3) . . ?
C16 Fe1 C17 38.7(3) . . ?
C16 Fe1 C18 65.2(3) . . ?
C16 Fe1 C15 42.5(3) . . ?
C12 Fe1 C9 68.49(17) . . ?
C12 Fe1 C10 66.6(2) . . ?
C12 Fe1 C11 38.5(2) . . ?
C12 Fe1 C14 170.6(3) . . ?
C12 Fe1 C13 41.3(2) . . ?
C12 Fe1 C17 107.7(3) . . ?
C12 Fe1 C18 132.4(3) . . ?
C12 Fe1 C15 144.7(4) . . ?
C12 Fe1 C16 111.9(3) . . ?
F3 P1 F1 88.1(3) . . ?
F5 P1 F1 90.0(2) . . ?
F5 P1 F3 178.0(3) . . ?
F6 P1 F1 178.9(3) . . ?
F6 P1 F3 92.9(3) . . ?
F6 P1 F5 88.9(3) . . ?
F2 P1 F1 88.9(3) . . ?
F2 P1 F3 94.0(3) . . ?
F2 P1 F5 86.6(3) . . ?
F2 P1 F6 90.7(4) . . ?
F4 P1 F1 90.1(4) . . ?
F4 P1 F3 86.3(4) . . ?
F4 P1 F5 93.2(4) . . ?
F4 P1 F6 90.3(4) . . ?
F4 P1 F2 178.9(4) . . ?
C37 O8 C38 117.3(3) . . ?
C23 O3 C24 117.3(3) . . ?
C44 O9 C43 115.9(3) . . ?
C22 O2 C21 113.0(3) . . ?
C46 O10 C45 111.5(3) . . ?
C7 N1 C8 114.7(2) . . ?
C35 O7 C36 114.4(3) . . ?
C47 O1 C20 112.8(4) . . ?
C6 C1 C7 121.5(4) . . ?
C2 C1 C7 121.6(4) . . ?
C2 C1 C6 116.9(4) . . ?
C38 C43 O9 116.0(3) . . ?
C42 C43 O9 124.1(3) . . ?
C42 C43 C38 119.9(4) . . ?
C43 C38 O8 116.0(3) . . ?
C39 C38 O8 124.8(3) . . ?
C39 C38 C43 119.2(3) . . ?
C9 C8 N1 110.3(3) . . ?
C8 C9 Fe1 128.6(2) . . ?
C10 C9 Fe1 69.6(2) . . ?
C10 C9 C8 126.2(3) . . ?
C13 C9 Fe1 69.6(2) . . ?
C13 C9 C8 127.1(4) . . ?
C13 C9 C10 106.5(4) . . ?
C1 C7 N1 111.2(3) . . ?
O4 C29 C24 115.3(4) . . ?
C28 C29 C24 118.9(5) . . ?
C28 C29 O4 125.7(5) . . ?
C33 O6 C34 116.9(9) . . ?
C36 C37 O8 107.5(3) . . ?
C29 C24 O3 116.3(4) . . ?
C25 C24 O3 124.5(5) . . ?
C25 C24 C29 119.3(5) . . ?
C37 C36 O7 106.5(3) . . ?
C5 C6 C1 121.4(4) . . ?
C9 C10 Fe1 69.4(2) . . ?
C11 C10 Fe1 70.5(3) . . ?
C11 C10 C9 108.9(4) . . ?
C41 C42 C43 120.1(4) . . ?
C22 C23 O3 110.5(4) . . ?
C3 C4 C5 117.2(4) . . ?
C19 C4 C5 121.2(5) . . ?
C19 C4 C3 121.6(5) . . ?
C45 C44 O9 108.4(3) . . ?
C20 C21 O2 109.2(3) . . ?
C4 C5 C6 121.4(4) . . ?
C44 C45 O10 110.6(3) . . ?
C40 C39 C38 119.8(4) . . ?
C2 C3 C4 122.3(4) . . ?
C21 C20 O1 110.1(4) . . ?
C3 C2 C1 120.8(4) . . ?
C23 C22 O2 109.4(3) . . ?
C10 C11 Fe1 68.9(2) . . ?
C12 C11 Fe1 70.6(3) . . ?
C12 C11 C10 107.8(5) . . ?
C40 C41 C42 120.5(4) . . ?
C18 C14 Fe1 71.9(4) . . ?
C15 C14 Fe1 68.7(3) . . ?
C15 C14 C18 107.5(7) . . ?
C34 C35 O7 111.2(5) . . ?
C9 C13 Fe1 69.5(2) . . ?
C12 C13 Fe1 70.1(3) . . ?
C12 C13 C9 106.9(5) . . ?
C46 C47 O1 108.7(5) . . ?
C41 C40 C39 120.5(5) . . ?
C18 C17 Fe1 71.6(3) . . ?
C16 C17 Fe1 70.0(3) . . ?
C16 C17 C18 109.4(7) . . ?
C47 C46 O10 109.8(4) . . ?
C14 C18 Fe1 69.5(3) . . ?
C17 C18 Fe1 69.9(3) . . ?
C17 C18 C14 111.1(7) . . ?
C14 C15 Fe1 69.6(3) . . ?
C16 C15 Fe1 69.0(3) . . ?
C16 C15 C14 103.9(6) . . ?
C17 C16 Fe1 71.3(3) . . ?
C15 C16 Fe1 68.6(3) . . ?
C15 C16 C17 108.1(7) . . ?
C11 C12 Fe1 70.8(3) . . ?
C13 C12 Fe1 68.5(3) . . ?
C13 C12 C11 109.8(4) . . ?
C30 O4 C29 121.3(5) . . ?
C27 C28 C29 120.1(7) . . ?
C35 C34 O6 108.9(5) . . ?
C26 C25 C24 119.2(7) . . ?
C26 C27 C28 120.9(7) . . ?
C31 C30 O4 110.8(7) . . ?
O5 C31 C30 115.4(8) . . ?
C32 C33 O6 113.9(11) . . ?
C27 C26 C25 121.5(8) . . ?
O5 C32 C33 111.6(10) . . ?
C32 O5 C31 116.3(9) . . ?

loop_
_geom_bond_atom_site_label_1
_geom_bond_atom_site_label_2
_geom_bond_distance
_geom_bond_site_symmetry_2
_geom_bond_publ_flag
Fe1 C9 2.024(3) . ?
Fe1 C10 2.028(4) . ?
Fe1 C11 2.048(5) . ?
Fe1 C14 2.018(5) . ?
Fe1 C13 2.025(5) . ?
Fe1 C17 2.027(5) . ?
Fe1 C18 2.049(5) . ?
Fe1 C15 2.006(6) . ?
Fe1 C16 2.011(5) . ?
Fe1 C12 2.046(5) . ?
P1 F1 1.562(4) . ?
P1 F3 1.547(4) . ?
P1 F5 1.556(4) . ?
P1 F6 1.516(4) . ?
P1 F2 1.548(5) . ?
P1 F4 1.510(5) . ?
O8 C38 1.362(4) . ?
O8 C37 1.422(4) . ?
O3 C24 1.368(5) . ?
O3 C23 1.416(5) . ?
O9 C43 1.374(5) . ?
O9 C44 1.426(4) . ?
O2 C21 1.423(5) . ?
O2 C22 1.420(5) . ?
O10 C45 1.419(5) . ?
O10 C46 1.426(5) . ?
N1 C8 1.496(4) . ?
N1 C7 1.502(4) . ?
O7 C36 1.412(4) . ?
O7 C35 1.423(5) . ?
O1 C20 1.400(5) . ?
O1 C47 1.421(6) . ?
C1 C7 1.496(5) . ?
C1 C6 1.374(5) . ?
C1 C2 1.377(6) . ?
C43 C38 1.403(5) . ?
C43 C42 1.380(5) . ?
C38 C39 1.379(5) . ?
C8 C9 1.481(5) . ?
C9 C10 1.420(6) . ?
C9 C13 1.414(5) . ?
C29 C24 1.395(6) . ?
C29 O4 1.344(6) . ?
C29 C28 1.386(6) . ?
O6 C34 1.377(8) . ?
O6 C33 1.393(9) . ?
C37 C36 1.489(5) . ?
C24 C25 1.383(7) . ?
C6 C5 1.386(6) . ?
C10 C11 1.416(6) . ?
C42 C41 1.378(7) . ?
C23 C22 1.474(7) . ?
C4 C5 1.365(6) . ?
C4 C3 1.356(7) . ?
C4 C19 1.523(6) . ?
C44 C45 1.486(6) . ?
C21 C20 1.472(6) . ?
C39 C40 1.396(6) . ?
C3 C2 1.384(6) . ?
C11 C12 1.351(9) . ?
C41 C40 1.356(7) . ?
C14 C18 1.345(9) . ?
C14 C15 1.432(11) . ?
C35 C34 1.481(9) . ?
C13 C12 1.437(8) . ?
C47 C46 1.485(8) . ?
C17 C18 1.344(8) . ?
C17 C16 1.339(10) . ?
C15 C16 1.455(11) . ?
O4 C30 1.410(7) . ?
C28 C27 1.358(11) . ?
C25 C26 1.374(10) . ?
C27 C26 1.328(12) . ?
C30 C31 1.494(12) . ?
C31 O5 1.378(10) . ?
C33 C32 1.405(19) . ?
C32 O5 1.280(14) . ?
